data_1571075
loop_
_publ_author_name
'Liu, Shihua'
'Li, Yinwu'
'Lin, Jieli'
'Ke, Zhuofeng'
'Gr&#xfc;tzmacher, Hansj&#xf6;rg'
'Su, Cheng-Yong'
'Li, Zhongshu'

_publ_section_title
;
 Sequential radical and cationic reactivity at separated sites within one
 molecule in solution.
;
_journal_issue 14
_journal_name_full 'Chemical science'
_journal_page_first 5376
_journal_page_last 5384
_journal_paper_doi 10.1039/d4sc00201f
_journal_volume 15
_journal_year 2024
_chemical_formula_moiety 'C69 H90 N4 O2 P2, C3 H7'
_chemical_formula_sum 'C72 H97 N4 O2 P2'
_chemical_formula_weight 1112.47
_space_group_crystal_system monoclinic
_space_group_IT_number 14
_space_group_name_Hall '-P 2yn'
_space_group_name_H-M_alt 'P 1 21/n 1'
_atom_sites_solution_hydrogens geom
_atom_sites_solution_primary dual
_audit_creation_date 2022-10-25
_audit_creation_method
;
Olex2 1.5
(compiled 2021.12.09 svn.r5202d8cf for OlexSys, GUI svn.r6439)
;
_audit_update_record
;
2022-10-25 deposited with the CCDC.	2024-03-01 downloaded from the CCDC.
;
_cell_angle_alpha 90
_cell_angle_beta 96.0520(10)
_cell_angle_gamma 90
_cell_formula_units_Z 4
_cell_length_a 12.33630(10)
_cell_length_b 22.0219(2)
_cell_length_c 24.3308(3)
_cell_measurement_reflns_used 18385
_cell_measurement_temperature 149.99(10)
_cell_measurement_theta_max 73.7240
_cell_measurement_theta_min 2.7090
_cell_volume 6573.08(11)
_computing_cell_refinement 'CrysAlisPro 1.171.39.28b (Rigaku OD, 2015)'
_computing_data_collection 'CrysAlisPro 1.171.39.28b (Rigaku OD, 2015)'
_computing_data_reduction 'CrysAlisPro 1.171.39.28b (Rigaku OD, 2015)'
_computing_molecular_graphics 'Olex2 1.5 (Dolomanov et al., 2009)'
_computing_publication_material 'Olex2 1.5 (Dolomanov et al., 2009)'
_computing_structure_refinement 'SHELXL 2014/7 (Sheldrick, 2015)'
_computing_structure_solution 'SHELXT 2014/5 (Sheldrick, 2014)'
_diffrn_ambient_environment N~2~
_diffrn_ambient_temperature 149.99(10)
_diffrn_detector 'CCD plate'
_diffrn_measured_fraction_theta_full 0.999
_diffrn_measured_fraction_theta_max 0.970
_diffrn_measurement_details
;
List of Runs (angles in degrees, time in seconds):

  # Type    Start    End  Width  t~exp~   \w     \q     \k     \f   Frames
#--------------------------------------------------------------------------
  1  \w    -47.00 -18.00   0.50    1.80    --    0.00 -38.00 150.00   58
  2  \w    -89.00  17.00   0.50    1.80    --    0.00 -19.00-150.00  212
  3  \w     -5.00  20.00   0.50    1.80    --    0.00 -57.00-180.00   50
  4  \w    -23.00  25.00   0.50    1.80    --    0.00  77.00-120.00   96
  5  \w      6.00 127.00   0.50    7.19    --   95.20 -82.00-120.00  242
  6  \w     72.00 131.00   0.50    7.19    --   95.20  61.00  30.00  118
  7  \w      6.00 117.00   0.50    7.19    --   95.20 -61.00-120.00  222
  8  \w    120.00 177.00   0.50    7.19    --   95.20  45.00  90.00  114
  9  \w     79.00 184.00   0.50    7.19    --   95.20  30.00 120.00  210
 10  \w     85.00 110.00   0.50    7.19    --   95.20  45.00  90.00   50
 11  \w     74.00 114.00   0.50    7.19    --   95.20 -45.00 -60.00   80
 12  \w     73.00 126.00   0.50    7.19    --   95.20  61.00   0.00  106
 13  \w     36.00  66.00   0.50    7.19    --   95.20 -30.00-150.00   60
;
_diffrn_measurement_device 'four-circle diffractometer'
_diffrn_measurement_device_type 'XtaLAB AFC12 (RINC): Kappa dual home/near'
_diffrn_measurement_method '\w scans'
_diffrn_orient_matrix_type 'CrysAlisPro convention (1999,Acta A55,543-557)'
_diffrn_orient_matrix_UB_11 -0.0034333000
_diffrn_orient_matrix_UB_12 -0.0297858000
_diffrn_orient_matrix_UB_13 0.0570446000
_diffrn_orient_matrix_UB_21 0.0325129000
_diffrn_orient_matrix_UB_22 0.0609562000
_diffrn_orient_matrix_UB_23 0.0282689000
_diffrn_orient_matrix_UB_31 -0.1212171000
_diffrn_orient_matrix_UB_32 0.0171242000
_diffrn_orient_matrix_UB_33 -0.0009699000
_diffrn_radiation_monochromator graphite
_diffrn_radiation_probe x-ray
_diffrn_radiation_type 'Cu K\a'
_diffrn_radiation_wavelength 1.54184
_diffrn_reflns_av_R_equivalents 0.0677
_diffrn_reflns_av_unetI/netI 0.0608
_diffrn_reflns_Laue_measured_fraction_full 0.999
_diffrn_reflns_Laue_measured_fraction_max 0.970
_diffrn_reflns_limit_h_max 13
_diffrn_reflns_limit_h_min -15
_diffrn_reflns_limit_k_max 19
_diffrn_reflns_limit_k_min -27
_diffrn_reflns_limit_l_max 28
_diffrn_reflns_limit_l_min -30
_diffrn_reflns_number 37571
_diffrn_reflns_point_group_measured_fraction_full 0.999
_diffrn_reflns_point_group_measured_fraction_max 0.970
_diffrn_reflns_theta_full 67.684
_diffrn_reflns_theta_max 74.076
_diffrn_reflns_theta_min 2.713
_diffrn_source 'fine-focus sealed X-ray tube'
_diffrn_source_type 'Enhance (Cu) X-ray Source'
_exptl_absorpt_coefficient_mu 0.949
_exptl_absorpt_correction_T_max 1.00000
_exptl_absorpt_correction_T_min 0.68996
_exptl_absorpt_correction_type multi-scan
_exptl_absorpt_process_details
;
CrysAlisPro 1.171.39.28b (Rigaku Oxford Diffraction, 2015)
Empirical absorption correction using spherical harmonics,
 implemented in SCALE3 ABSPACK scaling algorithm.
;
_exptl_crystal_colour 'clear light red'
_exptl_crystal_colour_lustre clear
_exptl_crystal_colour_modifier light
_exptl_crystal_colour_primary red
_exptl_crystal_density_diffrn 1.124
_exptl_crystal_description block
_exptl_crystal_F_000 2412
_exptl_crystal_size_max 0.3
_exptl_crystal_size_mid 0.1
_exptl_crystal_size_min 0.1
_refine_diff_density_max 0.555
_refine_diff_density_min -0.529
_refine_diff_density_rms 0.062
_refine_ls_extinction_method none
_refine_ls_goodness_of_fit_ref 1.041
_refine_ls_hydrogen_treatment constr
_refine_ls_matrix_type full
_refine_ls_number_parameters 726
_refine_ls_number_reflns 12964
_refine_ls_number_restraints 0
_refine_ls_restrained_S_all 1.041
_refine_ls_R_factor_all 0.0637
_refine_ls_R_factor_gt 0.0568
_refine_ls_shift/su_max 0.000
_refine_ls_shift/su_mean 0.000
_refine_ls_structure_factor_coef Fsqd
_refine_ls_weighting_details 'w=1/[\s^2^(Fo^2^)+(0.0990P)^2^+2.4106P] where P=(Fo^2^+2Fc^2^)/3'
_refine_ls_weighting_scheme calc
_refine_ls_wR_factor_gt 0.1624
_refine_ls_wR_factor_ref 0.1688
_reflns_Friedel_coverage 0.000
_reflns_number_gt 11163
_reflns_number_total 12964
_reflns_threshold_expression 'I > 2\s(I)'
_cod_data_source_file d4sc00201f2.cif
_cod_data_source_block 5
_cod_depositor_comments 'Adding full bibliography for 1571075--1571082.cif.'
_cod_database_code 1571075
_shelx_shelxl_version_number 2014/7
_shelx_space_group_comment
;
The symmetry employed for this shelxl refinement is uniquely defined
by the following loop, which should always be used as a source of
symmetry information in preference to the above space-group names.
They are only intended as comments.
;
_shelx_estimated_absorpt_t_max 0.911
_shelx_estimated_absorpt_t_min 0.764
_olex2_refinement_description
;
1. Fixed Uiso
 At 1.2 times of:
  All C(H) groups, All C(H,H) groups
 At 1.5 times of:
  All C(H,H,H) groups
2.a Ternary CH refined with riding coordinates:
 C42(H42), C53(H53), C56(H56), C65(H65), C68(H68), C39(H39), C30(H30), C27(H27)
2.b Secondary CH2 refined with riding coordinates:
 C44(H44A,H44B), C45(H45A,H45B), C18(H18A,H18B), C19(H19A,H19B), C72(H72A,
 H72B), C71(H71A,H71B)
2.c Aromatic/amide H refined with riding coordinates:
 C8(H8), C12(H12), C48(H48), C49(H49), C50(H50), C9(H9), C11(H11), C36(H36),
 C34(H34), C10(H10), C60(H60), C35(H35), C62(H62), C22(H22), C24(H24), C61(H61),
  C23(H23)
2.d Idealised Me refined as rotating group:
 C43(H43A,H43B,H43C), C57(H57A,H57B,H57C), C54(H54A,H54B,H54C), C55(H55A,H55B,
 H55C), C52(H52A,H52B,H52C), C41(H41A,H41B,H41C), C67(H67A,H67B,H67C), C31(H31A,
 H31B,H31C), C16(H16A,H16B,H16C), C26(H26A,H26B,H26C), C28(H28A,H28B,H28C),
 C15(H15A,H15B,H15C), C64(H64A,H64B,H64C), C38(H38A,H38B,H38C), C69(H69A,H69B,
 H69C), C17(H17A,H17B,H17C), C29(H29A,H29B,H29C), C40(H40A,H40B,H40C), C66(H66A,
 H66B,H66C), C70(H70A,H70B,H70C)
;
_olex2_submission_special_instructions 'No special instructions were received'
_oxdiff_exptl_absorpt_empirical_details
;
Empirical correction (ABSPACK) includes:
- Absorption correction using spherical harmonics
- Frame scaling
;
_oxdiff_exptl_absorpt_empirical_full_max 4.086
_oxdiff_exptl_absorpt_empirical_full_min 0.519

loop_
_space_group_symop_operation_xyz
'x, y, z'
'-x+1/2, y+1/2, -z+1/2'
'-x, -y, -z'
'x-1/2, -y-1/2, z-1/2'

loop_
_atom_site_label
_atom_site_type_symbol
_atom_site_fract_x
_atom_site_fract_y
_atom_site_fract_z
_atom_site_U_iso_or_equiv
_atom_site_adp_type
_atom_site_occupancy
_atom_site_site_symmetry_order
_atom_site_calc_flag
_atom_site_refinement_flags_posn
_atom_site_refinement_flags_adp
_atom_site_refinement_flags_occupancy
_atom_site_disorder_assembly
_atom_site_disorder_group
P2 P 0.48763(3) 0.21950(2) 0.28231(2) 0.02400(12) Uani 1 1 d . . . . .
P1 P 0.32691(3) 0.23649(2) 0.31719(2) 0.02364(12) Uani 1 1 d . . . . .
O2 O 0.38266(11) 0.43477(5) 0.28529(5) 0.0299(3) Uani 1 1 d . . . . .
O1 O 0.46110(11) 0.41650(6) 0.20700(6) 0.0327(3) Uani 1 1 d . . . . .
N4 N 0.57389(12) 0.24058(7) 0.17046(6) 0.0270(3) Uani 1 1 d . . . . .
N3 N 0.43902(11) 0.30147(6) 0.13625(6) 0.0234(3) Uani 1 1 d . . . . .
N2 N 0.61112(12) 0.21279(7) 0.42349(6) 0.0275(3) Uani 1 1 d . . . . .
N1 N 0.44816(12) 0.23222(7) 0.45089(6) 0.0265(3) Uani 1 1 d . . . . .
C6 C 0.31501(13) 0.31401(7) 0.28891(7) 0.0225(3) Uani 1 1 d . . . . .
C5 C 0.39447(13) 0.33299(7) 0.25714(7) 0.0213(3) Uani 1 1 d . . . . .
C13 C 0.41539(14) 0.39867(8) 0.24541(7) 0.0252(3) Uani 1 1 d . . . . .
C2 C 0.50499(14) 0.22928(8) 0.40444(7) 0.0241(3) Uani 1 1 d . . . . .
C3 C 0.47159(13) 0.28819(7) 0.23926(7) 0.0219(3) Uani 1 1 d . . . . .
C46 C 0.33321(14) 0.32916(8) 0.12697(7) 0.0230(3) Uani 1 1 d . . . . .
C58 C 0.68314(15) 0.23735(9) 0.19670(8) 0.0310(4) Uani 1 1 d . . . . .
C7 C 0.21574(13) 0.34883(8) 0.29815(7) 0.0244(3) Uani 1 1 d . . . . .
C4 C 0.49352(13) 0.28001(7) 0.18520(7) 0.0228(3) Uani 1 1 d . . . . .
C51 C 0.32505(15) 0.38617(8) 0.10055(7) 0.0282(4) Uani 1 1 d . . . . .
C1 C 0.46427(14) 0.24086(8) 0.35110(8) 0.0257(4) Uani 1 1 d . . . . .
C8 C 0.16661(15) 0.34150(9) 0.34686(8) 0.0319(4) Uani 1 1 d . . . . .
H8 H 0.1981 0.3146 0.3746 0.038 Uiso 1 1 calc R U . . .
C47 C 0.24002(14) 0.29750(8) 0.13981(7) 0.0264(4) Uani 1 1 d . . . . .
C12 C 0.16428(14) 0.38676(8) 0.25749(8) 0.0291(4) Uani 1 1 d . . . . .
H12 H 0.1944 0.3912 0.2233 0.035 Uiso 1 1 calc R U . . .
C44 C 0.49190(16) 0.28077(9) 0.08812(8) 0.0303(4) Uani 1 1 d . . . . .
H44A H 0.5399 0.3126 0.0752 0.036 Uiso 1 1 calc R U . . .
H44B H 0.4374 0.2688 0.0572 0.036 Uiso 1 1 calc R U . . .
C20 C 0.68227(14) 0.17553(9) 0.39471(8) 0.0292(4) Uani 1 1 d . . . . .
C48 C 0.13916(15) 0.32655(9) 0.12958(8) 0.0335(4) Uani 1 1 d . . . . .
H48 H 0.0752 0.3065 0.1387 0.040 Uiso 1 1 calc R U . . .
C42 C 0.25769(16) 0.15619(9) 0.43337(9) 0.0354(4) Uani 1 1 d . . . . .
H42 H 0.3223 0.1525 0.4120 0.043 Uiso 1 1 calc R U . . .
C59 C 0.72703(17) 0.17880(11) 0.20658(9) 0.0404(5) Uani 1 1 d . . . . .
C33 C 0.25231(15) 0.22169(9) 0.45250(8) 0.0314(4) Uani 1 1 d . . . . .
C32 C 0.34480(14) 0.25943(8) 0.45685(7) 0.0274(4) Uani 1 1 d . . . . .
C49 C 0.13074(16) 0.38394(10) 0.10640(8) 0.0369(4) Uani 1 1 d . . . . .
H49 H 0.0618 0.4034 0.1007 0.044 Uiso 1 1 calc R U . . .
C63 C 0.74712(16) 0.29004(11) 0.20623(9) 0.0386(5) Uani 1 1 d . . . . .
C50 C 0.22244(17) 0.41291(9) 0.09148(8) 0.0353(4) Uani 1 1 d . . . . .
H50 H 0.2154 0.4519 0.0747 0.042 Uiso 1 1 calc R U . . .
C53 C 0.42286(17) 0.41647(8) 0.07860(8) 0.0336(4) Uani 1 1 d . . . . .
H53 H 0.4903 0.3965 0.0965 0.040 Uiso 1 1 calc R U . . .
C37 C 0.34121(17) 0.31999(9) 0.47447(8) 0.0340(4) Uani 1 1 d . . . . .
C21 C 0.66077(18) 0.11307(9) 0.38870(8) 0.0365(4) Uani 1 1 d . . . . .
C9 C 0.07206(17) 0.37304(11) 0.35519(9) 0.0406(5) Uani 1 1 d . . . . .
H9 H 0.0402 0.3679 0.3888 0.049 Uiso 1 1 calc R U . . .
C56 C 0.24688(15) 0.23248(8) 0.16085(8) 0.0305(4) Uani 1 1 d . . . . .
H56 H 0.3148 0.2286 0.1869 0.037 Uiso 1 1 calc R U . . .
C45 C 0.55702(17) 0.22672(9) 0.11118(8) 0.0337(4) Uani 1 1 d . . . . .
H45A H 0.5157 0.1885 0.1042 0.040 Uiso 1 1 calc R U . . .
H45B H 0.6273 0.2235 0.0951 0.040 Uiso 1 1 calc R U . . .
C11 C 0.06974(16) 0.41824(9) 0.26601(9) 0.0373(4) Uani 1 1 d . . . . .
H11 H 0.0365 0.4442 0.2380 0.045 Uiso 1 1 calc R U . . .
C36 C 0.24104(18) 0.34209(11) 0.48815(9) 0.0419(5) Uani 1 1 d . . . . .
H36 H 0.2358 0.3830 0.5000 0.050 Uiso 1 1 calc R U . . .
C14 C 0.3835(2) 0.50159(9) 0.28038(10) 0.0436(5) Uani 1 1 d . . . . .
C18 C 0.51670(17) 0.21888(12) 0.50165(9) 0.0423(5) Uani 1 1 d . . . . .
H18A H 0.4862 0.1848 0.5217 0.051 Uiso 1 1 calc R U . . .
H18B H 0.5237 0.2549 0.5261 0.051 Uiso 1 1 calc R U . . .
C25 C 0.78049(16) 0.20114(11) 0.38179(9) 0.0399(5) Uani 1 1 d . . . . .
C34 C 0.15463(17) 0.24641(11) 0.46677(9) 0.0398(5) Uani 1 1 d . . . . .
H34 H 0.0907 0.2221 0.4641 0.048 Uiso 1 1 calc R U . . .
C19 C 0.62304(17) 0.20225(12) 0.48356(9) 0.0434(5) Uani 1 1 d . . . . .
H19A H 0.6818 0.2279 0.5021 0.052 Uiso 1 1 calc R U . . .
H19B H 0.6402 0.1591 0.4920 0.052 Uiso 1 1 calc R U . . .
C43 C 0.15742(18) 0.13725(11) 0.39506(10) 0.0454(5) Uani 1 1 d . . . . .
H43A H 0.0948 0.1332 0.4165 0.068 Uiso 1 1 calc R U . . .
H43B H 0.1715 0.0983 0.3777 0.068 Uiso 1 1 calc R U . . .
H43C H 0.1416 0.1682 0.3664 0.068 Uiso 1 1 calc R U . . .
C65 C 0.70928(17) 0.35259(11) 0.18605(10) 0.0435(5) Uani 1 1 d . . . . .
H65 H 0.6290 0.3501 0.1749 0.052 Uiso 1 1 calc R U . . .
C10 C 0.02400(16) 0.41179(10) 0.31520(10) 0.0409(5) Uani 1 1 d . . . . .
H10 H -0.0398 0.4338 0.3214 0.049 Uiso 1 1 calc R U . . .
C57 C 0.25655(19) 0.18882(9) 0.11240(10) 0.0416(5) Uani 1 1 d . . . . .
H57A H 0.1876 0.1882 0.0884 0.062 Uiso 1 1 calc R U . . .
H57B H 0.2730 0.1479 0.1267 0.062 Uiso 1 1 calc R U . . .
H57C H 0.3152 0.2025 0.0912 0.062 Uiso 1 1 calc R U . . .
C60 C 0.83519(19) 0.17468(14) 0.23000(10) 0.0529(7) Uani 1 1 d . . . . .
H60 H 0.8668 0.1358 0.2372 0.063 Uiso 1 1 calc R U . . .
C68 C 0.6627(2) 0.12211(10) 0.18951(9) 0.0463(5) Uani 1 1 d . . . . .
H68 H 0.5851 0.1344 0.1793 0.056 Uiso 1 1 calc R U . . .
C35 C 0.14985(18) 0.30539(11) 0.48462(9) 0.0438(5) Uani 1 1 d . . . . .
H35 H 0.0830 0.3211 0.4947 0.053 Uiso 1 1 calc R U . . .
C39 C 0.4400(2) 0.36100(10) 0.47749(10) 0.0450(5) Uani 1 1 d . . . . .
H39 H 0.5047 0.3353 0.4718 0.054 Uiso 1 1 calc R U . . .
C54 C 0.4183(2) 0.40586(10) 0.01586(9) 0.0424(5) Uani 1 1 d . . . . .
H54A H 0.4113 0.3623 0.0081 0.064 Uiso 1 1 calc R U . . .
H54B H 0.4854 0.4212 0.0025 0.064 Uiso 1 1 calc R U . . .
H54C H 0.3554 0.4274 -0.0029 0.064 Uiso 1 1 calc R U . . .
C30 C 0.5540(2) 0.08465(10) 0.40166(9) 0.0419(5) Uani 1 1 d . . . . .
H30 H 0.5108 0.1170 0.4182 0.050 Uiso 1 1 calc R U . . .
C55 C 0.15082(18) 0.21362(10) 0.19177(9) 0.0411(5) Uani 1 1 d . . . . .
H55A H 0.1380 0.2448 0.2191 0.062 Uiso 1 1 calc R U . . .
H55B H 0.1673 0.1748 0.2106 0.062 Uiso 1 1 calc R U . . .
H55C H 0.0855 0.2092 0.1655 0.062 Uiso 1 1 calc R U . . .
C62 C 0.85403(18) 0.28277(13) 0.23059(10) 0.0511(6) Uani 1 1 d . . . . .
H62 H 0.8981 0.3176 0.2388 0.061 Uiso 1 1 calc R U . . .
C52 C 0.4323(2) 0.48446(10) 0.08997(10) 0.0488(6) Uani 1 1 d . . . . .
H52A H 0.3686 0.5053 0.0712 0.073 Uiso 1 1 calc R U . . .
H52B H 0.4987 0.5001 0.0761 0.073 Uiso 1 1 calc R U . . .
H52C H 0.4357 0.4917 0.1299 0.073 Uiso 1 1 calc R U . . .
C22 C 0.7435(2) 0.07647(12) 0.37138(10) 0.0521(6) Uani 1 1 d . . . . .
H22 H 0.7314 0.0340 0.3671 0.063 Uiso 1 1 calc R U . . .
C27 C 0.80983(18) 0.26800(12) 0.38621(10) 0.0486(6) Uani 1 1 d . . . . .
H27 H 0.8756 0.2729 0.3658 0.058 Uiso 1 1 calc R U . . .
C24 C 0.85982(18) 0.16141(15) 0.36491(10) 0.0550(7) Uani 1 1 d . . . . .
H24 H 0.9277 0.1773 0.3564 0.066 Uiso 1 1 calc R U . . .
C41 C 0.2756(2) 0.11257(11) 0.48277(11) 0.0532(6) Uani 1 1 d . . . . .
H41A H 0.3397 0.1255 0.5072 0.080 Uiso 1 1 calc R U . . .
H41B H 0.2872 0.0713 0.4694 0.080 Uiso 1 1 calc R U . . .
H41C H 0.2113 0.1131 0.5032 0.080 Uiso 1 1 calc R U . . .
C61 C 0.89684(18) 0.22587(15) 0.24290(11) 0.0570(7) Uani 1 1 d . . . . .
H61 H 0.9691 0.2220 0.2603 0.068 Uiso 1 1 calc R U . . .
C23 C 0.8413(2) 0.10033(15) 0.36045(11) 0.0611(8) Uani 1 1 d . . . . .
H23 H 0.8967 0.0743 0.3497 0.073 Uiso 1 1 calc R U . . .
C67 C 0.6645(3) 0.07502(12) 0.23581(11) 0.0567(7) Uani 1 1 d . . . . .
H67A H 0.7392 0.0604 0.2451 0.085 Uiso 1 1 calc R U . . .
H67B H 0.6172 0.0408 0.2235 0.085 Uiso 1 1 calc R U . . .
H67C H 0.6383 0.0937 0.2685 0.085 Uiso 1 1 calc R U . . .
C31 C 0.4859(2) 0.06111(12) 0.35040(11) 0.0570(6) Uani 1 1 d . . . . .
H31A H 0.4712 0.0944 0.3239 0.085 Uiso 1 1 calc R U . . .
H31B H 0.4168 0.0450 0.3608 0.085 Uiso 1 1 calc R U . . .
H31C H 0.5257 0.0288 0.3335 0.085 Uiso 1 1 calc R U . . .
C16 C 0.3070(3) 0.52158(11) 0.23047(12) 0.0579(7) Uani 1 1 d . . . . .
H16A H 0.3300 0.5030 0.1970 0.087 Uiso 1 1 calc R U . . .
H16B H 0.3093 0.5659 0.2271 0.087 Uiso 1 1 calc R U . . .
H16C H 0.2325 0.5087 0.2352 0.087 Uiso 1 1 calc R U . . .
C26 C 0.8453(2) 0.28781(15) 0.44508(12) 0.0665(8) Uani 1 1 d . . . . .
H26A H 0.7821 0.2879 0.4664 0.100 Uiso 1 1 calc R U . . .
H26B H 0.8762 0.3288 0.4449 0.100 Uiso 1 1 calc R U . . .
H26C H 0.9004 0.2596 0.4620 0.100 Uiso 1 1 calc R U . . .
C28 C 0.7254(2) 0.31077(12) 0.35851(12) 0.0558(6) Uani 1 1 d . . . . .
H28A H 0.6988 0.2950 0.3219 0.084 Uiso 1 1 calc R U . . .
H28B H 0.7582 0.3509 0.3546 0.084 Uiso 1 1 calc R U . . .
H28C H 0.6644 0.3143 0.3811 0.084 Uiso 1 1 calc R U . . .
C15 C 0.3373(3) 0.52137(10) 0.33295(12) 0.0636(8) Uani 1 1 d . . . . .
H15A H 0.2669 0.5014 0.3353 0.095 Uiso 1 1 calc R U . . .
H15B H 0.3273 0.5655 0.3325 0.095 Uiso 1 1 calc R U . . .
H15C H 0.3880 0.5099 0.3650 0.095 Uiso 1 1 calc R U . . .
C64 C 0.7279(2) 0.40251(13) 0.22907(13) 0.0621(7) Uani 1 1 d . . . . .
H64A H 0.6871 0.3932 0.2605 0.093 Uiso 1 1 calc R U . . .
H64B H 0.7029 0.4414 0.2127 0.093 Uiso 1 1 calc R U . . .
H64C H 0.8059 0.4051 0.2418 0.093 Uiso 1 1 calc R U . . .
C38 C 0.4623(3) 0.39199(15) 0.53372(13) 0.0712(8) Uani 1 1 d . . . . .
H38A H 0.4040 0.4212 0.5384 0.107 Uiso 1 1 calc R U . . .
H38B H 0.5323 0.4133 0.5357 0.107 Uiso 1 1 calc R U . . .
H38C H 0.4648 0.3614 0.5630 0.107 Uiso 1 1 calc R U . . .
C69 C 0.7048(3) 0.09320(14) 0.13821(11) 0.0721(9) Uani 1 1 d . . . . .
H69A H 0.7009 0.1230 0.1082 0.108 Uiso 1 1 calc R U . . .
H69B H 0.6597 0.0579 0.1265 0.108 Uiso 1 1 calc R U . . .
H69C H 0.7806 0.0803 0.1473 0.108 Uiso 1 1 calc R U . . .
C17 C 0.4978(3) 0.52441(13) 0.27869(16) 0.0760(10) Uani 1 1 d . . . . .
H17A H 0.5459 0.5053 0.3084 0.114 Uiso 1 1 calc R U . . .
H17B H 0.4992 0.5686 0.2836 0.114 Uiso 1 1 calc R U . . .
H17C H 0.5229 0.5142 0.2429 0.114 Uiso 1 1 calc R U . . .
C29 C 0.5724(3) 0.03334(12) 0.44421(12) 0.0634(7) Uani 1 1 d . . . . .
H29A H 0.6138 0.0005 0.4289 0.095 Uiso 1 1 calc R U . . .
H29B H 0.5018 0.0177 0.4529 0.095 Uiso 1 1 calc R U . . .
H29C H 0.6134 0.0490 0.4779 0.095 Uiso 1 1 calc R U . . .
C40 C 0.4264(3) 0.40787(15) 0.43086(15) 0.0758(9) Uani 1 1 d . . . . .
H40A H 0.4165 0.3869 0.3951 0.114 Uiso 1 1 calc R U . . .
H40B H 0.4915 0.4336 0.4325 0.114 Uiso 1 1 calc R U . . .
H40C H 0.3624 0.4332 0.4350 0.114 Uiso 1 1 calc R U . . .
C66 C 0.7642(3) 0.36848(16) 0.13419(14) 0.0756(9) Uani 1 1 d . . . . .
H66A H 0.8427 0.3736 0.1442 0.113 Uiso 1 1 calc R U . . .
H66B H 0.7333 0.4064 0.1182 0.113 Uiso 1 1 calc R U . . .
H66C H 0.7516 0.3357 0.1071 0.113 Uiso 1 1 calc R U . . .
C72 C 0.5540(5) -0.0062(4) 0.0048(4) 0.173(3) Uiso 1 1 d . . . . .
H72A H 0.5633 -0.0269 0.0411 0.207 Uiso 1 1 calc R U . . .
H72B H 0.5901 0.0338 0.0106 0.207 Uiso 1 1 calc R U . . .
C70 C 0.7335(6) -0.0523(4) -0.0037(3) 0.176(3) Uiso 1 1 d . . . . .
H70A H 0.7838 -0.0224 -0.0167 0.265 Uiso 1 1 calc R U . . .
H70B H 0.7556 -0.0932 -0.0140 0.265 Uiso 1 1 calc R U . . .
H70C H 0.7352 -0.0496 0.0366 0.265 Uiso 1 1 calc R U . . .
C71 C 0.6205(9) -0.0398(5) -0.0298(4) 0.229(4) Uiso 1 1 d . . . . .
H71A H 0.6251 -0.0168 -0.0644 0.275 Uiso 1 1 calc R U . . .
H71B H 0.5842 -0.0790 -0.0397 0.275 Uiso 1 1 calc R U . . .

loop_
_atom_site_aniso_label
_atom_site_aniso_U_11
_atom_site_aniso_U_22
_atom_site_aniso_U_33
_atom_site_aniso_U_23
_atom_site_aniso_U_13
_atom_site_aniso_U_12
P2 0.0236(2) 0.0240(2) 0.0248(2) 0.00224(16) 0.00412(17) 0.00529(16)
P1 0.0206(2) 0.0239(2) 0.0267(2) 0.00459(16) 0.00382(17) 0.00044(15)
O2 0.0374(7) 0.0195(6) 0.0342(7) -0.0020(5) 0.0098(6) -0.0019(5)
O1 0.0382(7) 0.0265(6) 0.0353(7) 0.0024(5) 0.0126(6) -0.0042(5)
N4 0.0233(7) 0.0325(8) 0.0258(8) -0.0006(6) 0.0044(6) 0.0074(6)
N3 0.0217(7) 0.0262(7) 0.0229(7) 0.0012(5) 0.0048(5) 0.0025(6)
N2 0.0226(7) 0.0353(8) 0.0244(7) 0.0008(6) 0.0021(6) 0.0054(6)
N1 0.0215(7) 0.0353(8) 0.0227(7) 0.0023(6) 0.0020(6) 0.0049(6)
C6 0.0193(7) 0.0238(8) 0.0242(8) -0.0006(6) 0.0015(6) 0.0009(6)
C5 0.0205(7) 0.0208(7) 0.0225(8) 0.0009(6) 0.0013(6) 0.0004(6)
C13 0.0235(8) 0.0257(8) 0.0263(9) -0.0009(7) 0.0027(7) -0.0009(6)
C2 0.0202(8) 0.0240(8) 0.0283(9) 0.0012(6) 0.0029(7) 0.0006(6)
C3 0.0177(7) 0.0227(8) 0.0256(8) 0.0008(6) 0.0034(6) -0.0004(6)
C46 0.0222(8) 0.0247(8) 0.0218(8) -0.0005(6) 0.0001(6) 0.0019(6)
C58 0.0219(8) 0.0463(11) 0.0256(9) 0.0044(8) 0.0067(7) 0.0083(7)
C7 0.0198(8) 0.0242(8) 0.0296(9) -0.0011(7) 0.0041(6) 0.0006(6)
C4 0.0176(7) 0.0229(8) 0.0281(9) 0.0009(6) 0.0040(6) -0.0004(6)
C51 0.0320(9) 0.0258(8) 0.0259(9) -0.0004(7) -0.0011(7) 0.0008(7)
C1 0.0226(8) 0.0277(8) 0.0277(9) 0.0041(7) 0.0060(7) 0.0046(7)
C8 0.0255(9) 0.0375(10) 0.0335(10) 0.0050(8) 0.0072(7) 0.0074(7)
C47 0.0245(8) 0.0300(9) 0.0243(9) -0.0012(7) 0.0000(7) -0.0021(7)
C12 0.0242(8) 0.0307(9) 0.0322(9) 0.0017(7) 0.0027(7) 0.0032(7)
C44 0.0315(9) 0.0360(10) 0.0241(9) 0.0022(7) 0.0069(7) 0.0050(7)
C20 0.0236(8) 0.0369(10) 0.0264(9) 0.0029(7) -0.0005(7) 0.0095(7)
C48 0.0219(8) 0.0432(11) 0.0346(10) -0.0069(8) -0.0006(7) 0.0003(8)
C42 0.0309(9) 0.0381(10) 0.0373(11) 0.0066(8) 0.0031(8) -0.0045(8)
C59 0.0366(11) 0.0539(13) 0.0322(10) 0.0044(9) 0.0104(8) 0.0209(9)
C33 0.0270(9) 0.0413(10) 0.0265(9) 0.0078(8) 0.0061(7) 0.0027(8)
C32 0.0242(8) 0.0362(9) 0.0221(8) 0.0033(7) 0.0042(7) 0.0059(7)
C49 0.0310(10) 0.0445(11) 0.0334(10) -0.0050(8) -0.0054(8) 0.0126(8)
C63 0.0231(9) 0.0581(13) 0.0356(11) 0.0064(9) 0.0079(8) -0.0019(9)
C50 0.0421(11) 0.0302(9) 0.0318(10) 0.0002(8) -0.0049(8) 0.0096(8)
C53 0.0413(11) 0.0275(9) 0.0318(10) 0.0061(7) 0.0033(8) -0.0038(8)
C37 0.0362(10) 0.0389(10) 0.0267(9) -0.0016(8) 0.0020(8) 0.0067(8)
C21 0.0425(11) 0.0374(10) 0.0285(10) 0.0017(8) -0.0013(8) 0.0115(9)
C9 0.0294(10) 0.0528(12) 0.0419(12) 0.0033(9) 0.0142(9) 0.0107(9)
C56 0.0273(9) 0.0285(9) 0.0356(10) 0.0024(7) 0.0022(8) -0.0078(7)
C45 0.0357(10) 0.0401(10) 0.0258(9) -0.0020(8) 0.0062(8) 0.0121(8)
C11 0.0305(10) 0.0367(10) 0.0438(11) 0.0047(9) -0.0002(8) 0.0104(8)
C36 0.0482(12) 0.0473(12) 0.0304(10) -0.0031(9) 0.0057(9) 0.0177(10)
C14 0.0627(14) 0.0192(9) 0.0517(13) -0.0031(8) 0.0189(11) -0.0037(9)
C18 0.0303(10) 0.0680(15) 0.0283(10) 0.0086(9) 0.0009(8) 0.0149(10)
C25 0.0275(10) 0.0621(14) 0.0299(10) 0.0083(9) 0.0021(8) 0.0054(9)
C34 0.0274(10) 0.0577(13) 0.0358(11) 0.0130(9) 0.0108(8) 0.0050(9)
C19 0.0289(10) 0.0732(15) 0.0273(10) -0.0005(10) -0.0006(8) 0.0087(10)
C43 0.0383(11) 0.0497(12) 0.0473(13) 0.0108(10) 0.0001(10) -0.0140(10)
C65 0.0306(10) 0.0520(13) 0.0480(13) 0.0100(10) 0.0044(9) -0.0110(9)
C10 0.0268(9) 0.0460(12) 0.0507(13) -0.0003(10) 0.0080(9) 0.0126(8)
C57 0.0484(12) 0.0289(10) 0.0482(13) -0.0023(9) 0.0089(10) -0.0063(9)
C60 0.0360(12) 0.0788(18) 0.0455(13) 0.0113(12) 0.0118(10) 0.0312(12)
C68 0.0595(14) 0.0419(12) 0.0375(11) 0.0006(9) 0.0050(10) 0.0240(10)
C35 0.0355(11) 0.0642(14) 0.0339(11) 0.0091(10) 0.0143(9) 0.0185(10)
C39 0.0452(12) 0.0367(11) 0.0513(13) -0.0093(10) -0.0027(10) -0.0007(9)
C54 0.0536(13) 0.0416(11) 0.0326(11) 0.0076(9) 0.0066(9) -0.0038(10)
C30 0.0538(13) 0.0319(10) 0.0389(11) 0.0031(8) -0.0003(10) -0.0011(9)
C55 0.0365(11) 0.0452(12) 0.0420(12) 0.0016(9) 0.0063(9) -0.0180(9)
C62 0.0240(10) 0.0821(18) 0.0479(14) 0.0116(12) 0.0074(9) -0.0039(10)
C52 0.0692(16) 0.0301(10) 0.0472(13) 0.0069(9) 0.0065(11) -0.0116(10)
C22 0.0671(16) 0.0497(13) 0.0378(12) -0.0033(10) -0.0024(11) 0.0312(12)
C27 0.0309(10) 0.0702(16) 0.0444(13) 0.0107(11) 0.0028(9) -0.0120(10)
C24 0.0279(10) 0.096(2) 0.0417(13) 0.0104(13) 0.0061(9) 0.0194(12)
C41 0.0627(15) 0.0441(13) 0.0495(14) 0.0134(10) -0.0092(11) -0.0066(11)
C61 0.0218(10) 0.098(2) 0.0522(15) 0.0157(14) 0.0081(10) 0.0132(12)
C23 0.0502(15) 0.091(2) 0.0424(13) 0.0030(13) 0.0062(11) 0.0437(15)
C67 0.0782(18) 0.0424(13) 0.0481(14) 0.0034(10) 0.0000(13) 0.0174(12)
C31 0.0690(17) 0.0464(13) 0.0527(15) 0.0031(11) -0.0071(12) -0.0130(12)
C16 0.0839(19) 0.0316(11) 0.0602(16) 0.0102(10) 0.0173(14) 0.0147(12)
C26 0.0594(17) 0.0787(19) 0.0571(17) 0.0060(14) -0.0148(13) -0.0219(15)
C28 0.0485(14) 0.0516(14) 0.0647(17) 0.0132(12) -0.0062(12) -0.0138(11)
C15 0.111(2) 0.0261(10) 0.0582(16) -0.0076(10) 0.0297(16) 0.0050(12)
C64 0.0538(15) 0.0551(15) 0.0736(19) -0.0014(13) -0.0112(13) -0.0068(12)
C38 0.0735(19) 0.0687(18) 0.0671(19) -0.0283(15) -0.0134(15) -0.0030(15)
C69 0.108(3) 0.0644(17) 0.0442(15) -0.0055(12) 0.0102(15) 0.0441(17)
C17 0.077(2) 0.0421(14) 0.112(3) -0.0191(15) 0.0251(19) -0.0299(14)
C29 0.085(2) 0.0497(14) 0.0524(16) 0.0166(12) -0.0085(14) -0.0089(14)
C40 0.078(2) 0.0666(18) 0.080(2) 0.0145(16) -0.0035(17) -0.0288(16)
C66 0.079(2) 0.078(2) 0.075(2) 0.0294(17) 0.0334(17) -0.0049(16)

loop_
_atom_type_symbol
_atom_type_description
_atom_type_scat_dispersion_real
_atom_type_scat_dispersion_imag
_atom_type_scat_source
C C 0.0181 0.0091 'International Tables Vol C Tables 4.2.6.8 and 6.1.1.4'
H H 0.0000 0.0000 'International Tables Vol C Tables 4.2.6.8 and 6.1.1.4'
N N 0.0311 0.0180 'International Tables Vol C Tables 4.2.6.8 and 6.1.1.4'
O O 0.0492 0.0322 'International Tables Vol C Tables 4.2.6.8 and 6.1.1.4'
P P 0.2955 0.4335 'International Tables Vol C Tables 4.2.6.8 and 6.1.1.4'

loop_
_geom_angle_atom_site_label_1
_geom_angle_atom_site_label_2
_geom_angle_atom_site_label_3
_geom_angle
_geom_angle_site_symmetry_1
_geom_angle_site_symmetry_3
_geom_angle_publ_flag
C3 P2 P1 91.81(5) . . ?
C1 P2 P1 51.24(6) . . ?
C1 P2 C3 107.34(8) . . ?
C6 P1 P2 92.95(5) . . ?
C1 P1 P2 50.60(6) . . ?
C1 P1 C6 98.93(8) . . ?
C13 O2 C14 121.59(14) . . ?
C58 N4 C45 117.23(14) . . ?
C4 N4 C58 125.35(15) . . ?
C4 N4 C45 110.59(14) . . ?
C46 N3 C44 118.55(14) . . ?
C4 N3 C46 129.02(14) . . ?
C4 N3 C44 111.23(14) . . ?
C2 N2 C20 126.07(15) . . ?
C2 N2 C19 111.37(14) . . ?
C20 N2 C19 113.07(15) . . ?
C2 N1 C32 129.22(15) . . ?
C2 N1 C18 112.53(15) . . ?
C32 N1 C18 116.37(15) . . ?
C5 C6 P1 117.28(12) . . ?
C5 C6 C7 125.25(15) . . ?
C7 C6 P1 117.24(12) . . ?
C6 C5 C13 123.11(14) . . ?
C6 C5 C3 119.00(14) . . ?
C3 C5 C13 117.46(14) . . ?
O2 C13 C5 111.12(14) . . ?
O1 C13 O2 124.42(16) . . ?
O1 C13 C5 124.34(16) . . ?
N2 C2 N1 106.16(15) . . ?
C1 C2 N2 127.23(16) . . ?
C1 C2 N1 126.60(16) . . ?
C5 C3 P2 114.73(12) . . ?
C4 C3 P2 114.50(12) . . ?
C4 C3 C5 124.58(15) . . ?
C51 C46 N3 118.03(15) . . ?
C47 C46 N3 120.30(15) . . ?
C47 C46 C51 121.45(16) . . ?
C59 C58 N4 116.64(19) . . ?
C63 C58 N4 121.16(17) . . ?
C63 C58 C59 121.81(19) . . ?
C8 C7 C6 120.57(16) . . ?
C12 C7 C6 121.58(16) . . ?
C12 C7 C8 117.72(16) . . ?
N3 C4 N4 106.56(14) . . ?
C3 C4 N4 122.84(16) . . ?
C3 C4 N3 130.28(15) . . ?
C46 C51 C53 121.93(16) . . ?
C50 C51 C46 117.98(17) . . ?
C50 C51 C53 119.96(17) . . ?
P2 C1 P1 78.16(8) . . ?
C2 C1 P2 139.45(14) . . ?
C2 C1 P1 131.09(13) . . ?
C7 C8 H8 119.6 . . ?
C9 C8 C7 120.79(18) . . ?
C9 C8 H8 119.6 . . ?
C46 C47 C56 121.58(15) . . ?
C48 C47 C46 117.79(17) . . ?
C48 C47 C56 120.53(16) . . ?
C7 C12 H12 119.4 . . ?
C11 C12 C7 121.24(18) . . ?
C11 C12 H12 119.4 . . ?
N3 C44 H44A 111.3 . . ?
N3 C44 H44B 111.3 . . ?
N3 C44 C45 102.21(14) . . ?
H44A C44 H44B 109.2 . . ?
C45 C44 H44A 111.3 . . ?
C45 C44 H44B 111.3 . . ?
C21 C20 N2 119.44(17) . . ?
C25 C20 N2 117.80(18) . . ?
C25 C20 C21 121.91(18) . . ?
C47 C48 H48 119.4 . . ?
C49 C48 C47 121.19(18) . . ?
C49 C48 H48 119.4 . . ?
C33 C42 H42 107.4 . . ?
C33 C42 C43 112.82(18) . . ?
C33 C42 C41 111.18(18) . . ?
C43 C42 H42 107.4 . . ?
C43 C42 C41 110.33(18) . . ?
C41 C42 H42 107.4 . . ?
C58 C59 C68 121.79(19) . . ?
C60 C59 C58 117.5(2) . . ?
C60 C59 C68 120.6(2) . . ?
C32 C33 C42 121.52(16) . . ?
C34 C33 C42 120.80(18) . . ?
C34 C33 C32 117.67(19) . . ?
C33 C32 N1 118.01(16) . . ?
C37 C32 N1 119.12(17) . . ?
C37 C32 C33 122.22(17) . . ?
C48 C49 H49 120.0 . . ?
C50 C49 C48 120.08(17) . . ?
C50 C49 H49 120.0 . . ?
C58 C63 C65 123.09(18) . . ?
C62 C63 C58 117.6(2) . . ?
C62 C63 C65 119.0(2) . . ?
C51 C50 H50 119.4 . . ?
C49 C50 C51 121.29(18) . . ?
C49 C50 H50 119.4 . . ?
C51 C53 H53 107.9 . . ?
C51 C53 C54 109.50(17) . . ?
C51 C53 C52 114.49(18) . . ?
C54 C53 H53 107.9 . . ?
C52 C53 H53 107.9 . . ?
C52 C53 C54 108.84(17) . . ?
C32 C37 C39 122.08(18) . . ?
C36 C37 C32 117.39(19) . . ?
C36 C37 C39 120.51(19) . . ?
C20 C21 C30 122.63(18) . . ?
C22 C21 C20 117.3(2) . . ?
C22 C21 C30 120.0(2) . . ?
C8 C9 H9 119.6 . . ?
C10 C9 C8 120.71(19) . . ?
C10 C9 H9 119.6 . . ?
C47 C56 H56 107.8 . . ?
C47 C56 C57 109.71(16) . . ?
C47 C56 C55 113.81(16) . . ?
C57 C56 H56 107.8 . . ?
C55 C56 H56 107.8 . . ?
C55 C56 C57 109.58(16) . . ?
N4 C45 C44 102.47(14) . . ?
N4 C45 H45A 111.3 . . ?
N4 C45 H45B 111.3 . . ?
C44 C45 H45A 111.3 . . ?
C44 C45 H45B 111.3 . . ?
H45A C45 H45B 109.2 . . ?
C12 C11 H11 119.9 . . ?
C10 C11 C12 120.18(19) . . ?
C10 C11 H11 119.9 . . ?
C37 C36 H36 119.5 . . ?
C35 C36 C37 121.0(2) . . ?
C35 C36 H36 119.5 . . ?
O2 C14 C16 110.10(19) . . ?
O2 C14 C15 102.20(16) . . ?
O2 C14 C17 110.5(2) . . ?
C15 C14 C16 109.5(2) . . ?
C17 C14 C16 112.7(2) . . ?
C17 C14 C15 111.4(2) . . ?
N1 C18 H18A 110.8 . . ?
N1 C18 H18B 110.8 . . ?
N1 C18 C19 104.67(16) . . ?
H18A C18 H18B 108.9 . . ?
C19 C18 H18A 110.8 . . ?
C19 C18 H18B 110.8 . . ?
C20 C25 C27 125.44(19) . . ?
C20 C25 C24 117.4(2) . . ?
C24 C25 C27 117.2(2) . . ?
C33 C34 H34 119.5 . . ?
C35 C34 C33 120.9(2) . . ?
C35 C34 H34 119.5 . . ?
N2 C19 C18 104.99(16) . . ?
N2 C19 H19A 110.7 . . ?
N2 C19 H19B 110.7 . . ?
C18 C19 H19A 110.7 . . ?
C18 C19 H19B 110.7 . . ?
H19A C19 H19B 108.8 . . ?
C42 C43 H43A 109.5 . . ?
C42 C43 H43B 109.5 . . ?
C42 C43 H43C 109.5 . . ?
H43A C43 H43B 109.5 . . ?
H43A C43 H43C 109.5 . . ?
H43B C43 H43C 109.5 . . ?
C63 C65 H65 107.5 . . ?
C63 C65 C66 109.0(2) . . ?
C64 C65 C63 114.5(2) . . ?
C64 C65 H65 107.5 . . ?
C64 C65 C66 110.7(2) . . ?
C66 C65 H65 107.5 . . ?
C9 C10 C11 119.30(18) . . ?
C9 C10 H10 120.3 . . ?
C11 C10 H10 120.3 . . ?
C56 C57 H57A 109.5 . . ?
C56 C57 H57B 109.5 . . ?
C56 C57 H57C 109.5 . . ?
H57A C57 H57B 109.5 . . ?
H57A C57 H57C 109.5 . . ?
H57B C57 H57C 109.5 . . ?
C59 C60 H60 119.3 . . ?
C61 C60 C59 121.4(2) . . ?
C61 C60 H60 119.3 . . ?
C59 C68 H68 107.8 . . ?
C59 C68 C67 113.0(2) . . ?
C59 C68 C69 110.6(2) . . ?
C67 C68 H68 107.8 . . ?
C67 C68 C69 109.7(2) . . ?
C69 C68 H68 107.8 . . ?
C36 C35 H35 119.6 . . ?
C34 C35 C36 120.77(19) . . ?
C34 C35 H35 119.6 . . ?
C37 C39 H39 107.8 . . ?
C37 C39 C38 112.2(2) . . ?
C37 C39 C40 110.0(2) . . ?
C38 C39 H39 107.8 . . ?
C38 C39 C40 111.0(2) . . ?
C40 C39 H39 107.8 . . ?
C53 C54 H54A 109.5 . . ?
C53 C54 H54B 109.5 . . ?
C53 C54 H54C 109.5 . . ?
H54A C54 H54B 109.5 . . ?
H54A C54 H54C 109.5 . . ?
H54B C54 H54C 109.5 . . ?
C21 C30 H30 107.5 . . ?
C21 C30 C29 111.9(2) . . ?
C31 C30 C21 112.7(2) . . ?
C31 C30 H30 107.5 . . ?
C31 C30 C29 109.4(2) . . ?
C29 C30 H30 107.5 . . ?
C56 C55 H55A 109.5 . . ?
C56 C55 H55B 109.5 . . ?
C56 C55 H55C 109.5 . . ?
H55A C55 H55B 109.5 . . ?
H55A C55 H55C 109.5 . . ?
H55B C55 H55C 109.5 . . ?
C63 C62 H62 119.4 . . ?
C61 C62 C63 121.2(2) . . ?
C61 C62 H62 119.4 . . ?
C53 C52 H52A 109.5 . . ?
C53 C52 H52B 109.5 . . ?
C53 C52 H52C 109.5 . . ?
H52A C52 H52B 109.5 . . ?
H52A C52 H52C 109.5 . . ?
H52B C52 H52C 109.5 . . ?
C21 C22 H22 119.2 . . ?
C23 C22 C21 121.6(2) . . ?
C23 C22 H22 119.2 . . ?
C25 C27 H27 105.6 . . ?
C26 C27 C25 112.9(2) . . ?
C26 C27 H27 105.6 . . ?
C28 C27 C25 115.19(19) . . ?
C28 C27 H27 105.6 . . ?
C28 C27 C26 111.0(3) . . ?
C25 C24 H24 119.3 . . ?
C23 C24 C25 121.3(2) . . ?
C23 C24 H24 119.3 . . ?
C42 C41 H41A 109.5 . . ?
C42 C41 H41B 109.5 . . ?
C42 C41 H41C 109.5 . . ?
H41A C41 H41B 109.5 . . ?
H41A C41 H41C 109.5 . . ?
H41B C41 H41C 109.5 . . ?
C60 C61 C62 120.3(2) . . ?
C60 C61 H61 119.9 . . ?
C62 C61 H61 119.9 . . ?
C22 C23 H23 119.8 . . ?
C24 C23 C22 120.4(2) . . ?
C24 C23 H23 119.8 . . ?
C68 C67 H67A 109.5 . . ?
C68 C67 H67B 109.5 . . ?
C68 C67 H67C 109.5 . . ?
H67A C67 H67B 109.5 . . ?
H67A C67 H67C 109.5 . . ?
H67B C67 H67C 109.5 . . ?
C30 C31 H31A 109.5 . . ?
C30 C31 H31B 109.5 . . ?
C30 C31 H31C 109.5 . . ?
H31A C31 H31B 109.5 . . ?
H31A C31 H31C 109.5 . . ?
H31B C31 H31C 109.5 . . ?
C14 C16 H16A 109.5 . . ?
C14 C16 H16B 109.5 . . ?
C14 C16 H16C 109.5 . . ?
H16A C16 H16B 109.5 . . ?
H16A C16 H16C 109.5 . . ?
H16B C16 H16C 109.5 . . ?
C27 C26 H26A 109.5 . . ?
C27 C26 H26B 109.5 . . ?
C27 C26 H26C 109.5 . . ?
H26A C26 H26B 109.5 . . ?
H26A C26 H26C 109.5 . . ?
H26B C26 H26C 109.5 . . ?
C27 C28 H28A 109.5 . . ?
C27 C28 H28B 109.5 . . ?
C27 C28 H28C 109.5 . . ?
H28A C28 H28B 109.5 . . ?
H28A C28 H28C 109.5 . . ?
H28B C28 H28C 109.5 . . ?
C14 C15 H15A 109.5 . . ?
C14 C15 H15B 109.5 . . ?
C14 C15 H15C 109.5 . . ?
H15A C15 H15B 109.5 . . ?
H15A C15 H15C 109.5 . . ?
H15B C15 H15C 109.5 . . ?
C65 C64 H64A 109.5 . . ?
C65 C64 H64B 109.5 . . ?
C65 C64 H64C 109.5 . . ?
H64A C64 H64B 109.5 . . ?
H64A C64 H64C 109.5 . . ?
H64B C64 H64C 109.5 . . ?
C39 C38 H38A 109.5 . . ?
C39 C38 H38B 109.5 . . ?
C39 C38 H38C 109.5 . . ?
H38A C38 H38B 109.5 . . ?
H38A C38 H38C 109.5 . . ?
H38B C38 H38C 109.5 . . ?
C68 C69 H69A 109.5 . . ?
C68 C69 H69B 109.5 . . ?
C68 C69 H69C 109.5 . . ?
H69A C69 H69B 109.5 . . ?
H69A C69 H69C 109.5 . . ?
H69B C69 H69C 109.5 . . ?
C14 C17 H17A 109.5 . . ?
C14 C17 H17B 109.5 . . ?
C14 C17 H17C 109.5 . . ?
H17A C17 H17B 109.5 . . ?
H17A C17 H17C 109.5 . . ?
H17B C17 H17C 109.5 . . ?
C30 C29 H29A 109.5 . . ?
C30 C29 H29B 109.5 . . ?
C30 C29 H29C 109.5 . . ?
H29A C29 H29B 109.5 . . ?
H29A C29 H29C 109.5 . . ?
H29B C29 H29C 109.5 . . ?
C39 C40 H40A 109.5 . . ?
C39 C40 H40B 109.5 . . ?
C39 C40 H40C 109.5 . . ?
H40A C40 H40B 109.5 . . ?
H40A C40 H40C 109.5 . . ?
H40B C40 H40C 109.5 . . ?
C65 C66 H66A 109.5 . . ?
C65 C66 H66B 109.5 . . ?
C65 C66 H66C 109.5 . . ?
H66A C66 H66B 109.5 . . ?
H66A C66 H66C 109.5 . . ?
H66B C66 H66C 109.5 . . ?
C72 C72 H72A 105.4 3_655 . ?
C72 C72 H72B 105.4 3_655 . ?
C72 C72 C71 127.7(11) 3_655 . ?
H72A C72 H72B 106.0 . . ?
C71 C72 H72A 105.4 . . ?
C71 C72 H72B 105.4 . . ?
H70A C70 H70B 109.5 . . ?
H70A C70 H70C 109.5 . . ?
H70B C70 H70C 109.5 . . ?
C71 C70 H70A 109.5 . . ?
C71 C70 H70B 109.5 . . ?
C71 C70 H70C 109.5 . . ?
C72 C71 C70 114.2(9) . . ?
C72 C71 H71A 108.7 . . ?
C72 C71 H71B 108.7 . . ?
C70 C71 H71A 108.7 . . ?
C70 C71 H71B 108.7 . . ?
H71A C71 H71B 107.6 . . ?

loop_
_geom_bond_atom_site_label_1
_geom_bond_atom_site_label_2
_geom_bond_distance
_geom_bond_site_symmetry_2
_geom_bond_publ_flag
P2 P1 2.2685(6) . ?
P2 C3 1.8388(17) . ?
P2 C1 1.7909(18) . ?
P1 C6 1.8407(17) . ?
P1 C1 1.8073(19) . ?
O2 C13 1.349(2) . ?
O2 C14 1.477(2) . ?
O1 C13 1.207(2) . ?
N4 C58 1.431(2) . ?
N4 C4 1.393(2) . ?
N4 C45 1.467(2) . ?
N3 C46 1.437(2) . ?
N3 C4 1.387(2) . ?
N3 C44 1.472(2) . ?
N2 C2 1.390(2) . ?
N2 C20 1.437(2) . ?
N2 C19 1.472(3) . ?
N1 C2 1.393(2) . ?
N1 C32 1.430(2) . ?
N1 C18 1.451(2) . ?
C6 C5 1.376(2) . ?
C6 C7 1.482(2) . ?
C5 C13 1.502(2) . ?
C5 C3 1.468(2) . ?
C2 C1 1.365(3) . ?
C3 C4 1.382(2) . ?
C46 C51 1.409(2) . ?
C46 C47 1.408(2) . ?
C58 C59 1.409(3) . ?
C58 C63 1.409(3) . ?
C7 C8 1.396(2) . ?
C7 C12 1.395(3) . ?
C51 C50 1.392(3) . ?
C51 C53 1.524(3) . ?
C8 H8 0.9500 . ?
C8 C9 1.391(3) . ?
C47 C48 1.398(3) . ?
C47 C56 1.520(3) . ?
C12 H12 0.9500 . ?
C12 C11 1.391(3) . ?
C44 H44A 0.9900 . ?
C44 H44B 0.9900 . ?
C44 C45 1.511(3) . ?
C20 C21 1.406(3) . ?
C20 C25 1.402(3) . ?
C48 H48 0.9500 . ?
C48 C49 1.383(3) . ?
C42 H42 1.0000 . ?
C42 C33 1.519(3) . ?
C42 C43 1.526(3) . ?
C42 C41 1.536(3) . ?
C59 C60 1.397(3) . ?
C59 C68 1.514(4) . ?
C33 C32 1.407(3) . ?
C33 C34 1.399(3) . ?
C32 C37 1.403(3) . ?
C49 H49 0.9500 . ?
C49 C50 1.380(3) . ?
C63 C65 1.519(3) . ?
C63 C62 1.397(3) . ?
C50 H50 0.9500 . ?
C53 H53 1.0000 . ?
C53 C54 1.539(3) . ?
C53 C52 1.525(3) . ?
C37 C36 1.400(3) . ?
C37 C39 1.512(3) . ?
C21 C30 1.521(3) . ?
C21 C22 1.400(3) . ?
C9 H9 0.9500 . ?
C9 C10 1.380(3) . ?
C56 H56 1.0000 . ?
C56 C57 1.536(3) . ?
C56 C55 1.527(3) . ?
C45 H45A 0.9900 . ?
C45 H45B 0.9900 . ?
C11 H11 0.9500 . ?
C11 C10 1.383(3) . ?
C36 H36 0.9500 . ?
C36 C35 1.380(3) . ?
C14 C16 1.522(4) . ?
C14 C15 1.518(3) . ?
C14 C17 1.501(4) . ?
C18 H18A 0.9900 . ?
C18 H18B 0.9900 . ?
C18 C19 1.473(3) . ?
C25 C27 1.517(4) . ?
C25 C24 1.406(3) . ?
C34 H34 0.9500 . ?
C34 C35 1.373(4) . ?
C19 H19A 0.9900 . ?
C19 H19B 0.9900 . ?
C43 H43A 0.9800 . ?
C43 H43B 0.9800 . ?
C43 H43C 0.9800 . ?
C65 H65 1.0000 . ?
C65 C64 1.519(4) . ?
C65 C66 1.534(3) . ?
C10 H10 0.9500 . ?
C57 H57A 0.9800 . ?
C57 H57B 0.9800 . ?
C57 H57C 0.9800 . ?
C60 H60 0.9500 . ?
C60 C61 1.377(4) . ?
C68 H68 1.0000 . ?
C68 C67 1.530(3) . ?
C68 C69 1.539(3) . ?
C35 H35 0.9500 . ?
C39 H39 1.0000 . ?
C39 C38 1.528(3) . ?
C39 C40 1.530(4) . ?
C54 H54A 0.9800 . ?
C54 H54B 0.9800 . ?
C54 H54C 0.9800 . ?
C30 H30 1.0000 . ?
C30 C31 1.520(3) . ?
C30 C29 1.533(3) . ?
C55 H55A 0.9800 . ?
C55 H55B 0.9800 . ?
C55 H55C 0.9800 . ?
C62 H62 0.9500 . ?
C62 C61 1.380(4) . ?
C52 H52A 0.9800 . ?
C52 H52B 0.9800 . ?
C52 H52C 0.9800 . ?
C22 H22 0.9500 . ?
C22 C23 1.367(4) . ?
C27 H27 1.0000 . ?
C27 C26 1.517(4) . ?
C27 C28 1.510(4) . ?
C24 H24 0.9500 . ?
C24 C23 1.367(4) . ?
C41 H41A 0.9800 . ?
C41 H41B 0.9800 . ?
C41 H41C 0.9800 . ?
C61 H61 0.9500 . ?
C23 H23 0.9500 . ?
C67 H67A 0.9800 . ?
C67 H67B 0.9800 . ?
C67 H67C 0.9800 . ?
C31 H31A 0.9800 . ?
C31 H31B 0.9800 . ?
C31 H31C 0.9800 . ?
C16 H16A 0.9800 . ?
C16 H16B 0.9800 . ?
C16 H16C 0.9800 . ?
C26 H26A 0.9800 . ?
C26 H26B 0.9800 . ?
C26 H26C 0.9800 . ?
C28 H28A 0.9800 . ?
C28 H28B 0.9800 . ?
C28 H28C 0.9800 . ?
C15 H15A 0.9800 . ?
C15 H15B 0.9800 . ?
C15 H15C 0.9800 . ?
C64 H64A 0.9800 . ?
C64 H64B 0.9800 . ?
C64 H64C 0.9800 . ?
C38 H38A 0.9800 . ?
C38 H38B 0.9800 . ?
C38 H38C 0.9800 . ?
C69 H69A 0.9800 . ?
C69 H69B 0.9800 . ?
C69 H69C 0.9800 . ?
C17 H17A 0.9800 . ?
C17 H17B 0.9800 . ?
C17 H17C 0.9800 . ?
C29 H29A 0.9800 . ?
C29 H29B 0.9800 . ?
C29 H29C 0.9800 . ?
C40 H40A 0.9800 . ?
C40 H40B 0.9800 . ?
C40 H40C 0.9800 . ?
C66 H66A 0.9800 . ?
C66 H66B 0.9800 . ?
C66 H66C 0.9800 . ?
C72 C72 1.357(13) 3_655 ?
C72 H72A 0.9900 . ?
C72 H72B 0.9900 . ?
C72 C71 1.441(11) . ?
C70 H70A 0.9800 . ?
C70 H70B 0.9800 . ?
C70 H70C 0.9800 . ?
C70 C71 1.495(10) . ?
C71 H71A 0.9900 . ?
C71 H71B 0.9900 . ?

loop_
_geom_torsion_atom_site_label_1
_geom_torsion_atom_site_label_2
_geom_torsion_atom_site_label_3
_geom_torsion_atom_site_label_4
_geom_torsion
_geom_torsion_site_symmetry_1
_geom_torsion_site_symmetry_2
_geom_torsion_site_symmetry_3
_geom_torsion_site_symmetry_4
_geom_torsion_publ_flag
P2 P1 C6 C5 3.13(14) . . . . ?
P2 P1 C6 C7 177.93(12) . . . . ?
P2 P1 C1 C2 -147.9(2) . . . . ?
P2 C3 C4 N4 -34.8(2) . . . . ?
P2 C3 C4 N3 137.83(16) . . . . ?
P1 P2 C3 C5 19.79(12) . . . . ?
P1 P2 C3 C4 -133.92(12) . . . . ?
P1 P2 C1 C2 142.0(2) . . . . ?
P1 C6 C5 C13 -161.34(13) . . . . ?
P1 C6 C5 C3 10.9(2) . . . . ?
P1 C6 C7 C8 34.3(2) . . . . ?
P1 C6 C7 C12 -141.52(15) . . . . ?
N4 C58 C59 C60 177.31(17) . . . . ?
N4 C58 C59 C68 0.9(3) . . . . ?
N4 C58 C63 C65 -4.6(3) . . . . ?
N4 C58 C63 C62 -178.14(18) . . . . ?
N3 C46 C51 C50 179.88(16) . . . . ?
N3 C46 C51 C53 4.1(3) . . . . ?
N3 C46 C47 C48 -179.60(16) . . . . ?
N3 C46 C47 C56 -3.2(3) . . . . ?
N3 C44 C45 N4 -25.22(19) . . . . ?
N2 C2 C1 P2 28.4(3) . . . . ?
N2 C2 C1 P1 155.32(15) . . . . ?
N2 C20 C21 C30 11.8(3) . . . . ?
N2 C20 C21 C22 -166.50(18) . . . . ?
N2 C20 C25 C27 -11.6(3) . . . . ?
N2 C20 C25 C24 166.34(18) . . . . ?
N1 C2 C1 P2 -152.23(17) . . . . ?
N1 C2 C1 P1 -25.3(3) . . . . ?
N1 C32 C37 C36 -170.22(17) . . . . ?
N1 C32 C37 C39 11.3(3) . . . . ?
N1 C18 C19 N2 5.2(3) . . . . ?
C6 P1 C1 P2 -86.47(7) . . . . ?
C6 P1 C1 C2 125.60(18) . . . . ?
C6 C5 C13 O2 25.2(2) . . . . ?
C6 C5 C13 O1 -158.73(18) . . . . ?
C6 C5 C3 P2 -22.8(2) . . . . ?
C6 C5 C3 C4 127.91(18) . . . . ?
C6 C7 C8 C9 -178.55(19) . . . . ?
C6 C7 C12 C11 178.55(17) . . . . ?
C5 C6 C7 C8 -151.39(18) . . . . ?
C5 C6 C7 C12 32.8(3) . . . . ?
C5 C3 C4 N4 174.45(15) . . . . ?
C5 C3 C4 N3 -12.9(3) . . . . ?
C13 O2 C14 C16 61.9(2) . . . . ?
C13 O2 C14 C15 178.2(2) . . . . ?
C13 O2 C14 C17 -63.2(3) . . . . ?
C13 C5 C3 P2 149.91(13) . . . . ?
C13 C5 C3 C4 -59.4(2) . . . . ?
C2 N2 C20 C21 -71.0(2) . . . . ?
C2 N2 C20 C25 119.4(2) . . . . ?
C2 N2 C19 C18 -4.9(2) . . . . ?
C2 N1 C32 C33 97.4(2) . . . . ?
C2 N1 C32 C37 -91.6(2) . . . . ?
C2 N1 C18 C19 -4.1(3) . . . . ?
C3 P2 C1 P1 77.98(8) . . . . ?
C3 P2 C1 C2 -140.0(2) . . . . ?
C3 C5 C13 O2 -147.18(15) . . . . ?
C3 C5 C13 O1 28.9(3) . . . . ?
C46 N3 C4 N4 160.98(16) . . . . ?
C46 N3 C4 C3 -12.6(3) . . . . ?
C46 N3 C44 C45 -148.30(16) . . . . ?
C46 C51 C50 C49 -1.8(3) . . . . ?
C46 C51 C53 C54 99.6(2) . . . . ?
C46 C51 C53 C52 -137.8(2) . . . . ?
C46 C47 C48 C49 1.5(3) . . . . ?
C46 C47 C56 C57 -77.9(2) . . . . ?
C46 C47 C56 C55 158.94(17) . . . . ?
C58 N4 C4 N3 138.27(17) . . . . ?
C58 N4 C4 C3 -47.6(2) . . . . ?
C58 N4 C45 C44 -128.89(17) . . . . ?
C58 C59 C60 C61 -0.1(3) . . . . ?
C58 C59 C68 C67 -131.3(2) . . . . ?
C58 C59 C68 C69 105.4(2) . . . . ?
C58 C63 C65 C64 133.5(2) . . . . ?
C58 C63 C65 C66 -101.9(3) . . . . ?
C58 C63 C62 C61 2.5(3) . . . . ?
C7 C6 C5 C13 24.3(3) . . . . ?
C7 C6 C5 C3 -163.44(16) . . . . ?
C7 C8 C9 C10 0.7(3) . . . . ?
C7 C12 C11 C10 -0.8(3) . . . . ?
C4 N4 C58 C59 137.56(18) . . . . ?
C4 N4 C58 C63 -49.5(3) . . . . ?
C4 N4 C45 C44 23.8(2) . . . . ?
C4 N3 C46 C51 126.09(19) . . . . ?
C4 N3 C46 C47 -59.2(2) . . . . ?
C4 N3 C44 C45 20.30(19) . . . . ?
C51 C46 C47 C48 -5.0(3) . . . . ?
C51 C46 C47 C56 171.31(17) . . . . ?
C1 P2 C3 C5 -29.95(14) . . . . ?
C1 P2 C3 C4 176.35(13) . . . . ?
C1 P1 C6 C5 53.68(15) . . . . ?
C1 P1 C6 C7 -131.51(13) . . . . ?
C8 C7 C12 C11 2.6(3) . . . . ?
C8 C9 C10 C11 1.2(4) . . . . ?
C47 C46 C51 C50 5.2(3) . . . . ?
C47 C46 C51 C53 -170.54(16) . . . . ?
C47 C48 C49 C50 1.8(3) . . . . ?
C12 C7 C8 C9 -2.6(3) . . . . ?
C12 C11 C10 C9 -1.1(3) . . . . ?
C44 N3 C46 C51 -67.6(2) . . . . ?
C44 N3 C46 C47 107.11(19) . . . . ?
C44 N3 C4 N4 -6.11(19) . . . . ?
C44 N3 C4 C3 -179.66(17) . . . . ?
C20 N2 C2 N1 146.03(17) . . . . ?
C20 N2 C2 C1 -34.5(3) . . . . ?
C20 N2 C19 C18 -153.49(19) . . . . ?
C20 C21 C30 C31 112.1(2) . . . . ?
C20 C21 C30 C29 -124.0(2) . . . . ?
C20 C21 C22 C23 -0.3(3) . . . . ?
C20 C25 C27 C26 78.3(3) . . . . ?
C20 C25 C27 C28 -50.6(3) . . . . ?
C20 C25 C24 C23 1.0(3) . . . . ?
C48 C47 C56 C57 98.4(2) . . . . ?
C48 C47 C56 C55 -24.8(3) . . . . ?
C48 C49 C50 C51 -1.7(3) . . . . ?
C42 C33 C32 N1 -9.3(3) . . . . ?
C42 C33 C32 C37 -179.96(18) . . . . ?
C42 C33 C34 C35 179.31(19) . . . . ?
C59 C58 C63 C65 167.98(19) . . . . ?
C59 C58 C63 C62 -5.6(3) . . . . ?
C59 C60 C61 C62 -2.9(4) . . . . ?
C33 C32 C37 C36 0.3(3) . . . . ?
C33 C32 C37 C39 -178.14(18) . . . . ?
C33 C34 C35 C36 1.0(3) . . . . ?
C32 N1 C2 N2 164.76(17) . . . . ?
C32 N1 C2 C1 -14.7(3) . . . . ?
C32 N1 C18 C19 -169.98(18) . . . . ?
C32 C33 C34 C35 -0.3(3) . . . . ?
C32 C37 C36 C35 0.3(3) . . . . ?
C32 C37 C39 C38 -128.6(2) . . . . ?
C32 C37 C39 C40 107.4(3) . . . . ?
C63 C58 C59 C60 4.4(3) . . . . ?
C63 C58 C59 C68 -171.96(19) . . . . ?
C63 C62 C61 C60 1.6(4) . . . . ?
C50 C51 C53 C54 -76.0(2) . . . . ?
C50 C51 C53 C52 46.5(3) . . . . ?
C53 C51 C50 C49 174.05(18) . . . . ?
C37 C36 C35 C34 -1.0(3) . . . . ?
C21 C20 C25 C27 179.1(2) . . . . ?
C21 C20 C25 C24 -3.0(3) . . . . ?
C21 C22 C23 C24 -1.6(4) . . . . ?
C56 C47 C48 C49 -174.91(18) . . . . ?
C45 N4 C58 C59 -74.2(2) . . . . ?
C45 N4 C58 C63 98.7(2) . . . . ?
C45 N4 C4 N3 -11.69(19) . . . . ?
C45 N4 C4 C3 162.45(16) . . . . ?
C36 C37 C39 C38 53.0(3) . . . . ?
C36 C37 C39 C40 -71.1(3) . . . . ?
C14 O2 C13 O1 10.5(3) . . . . ?
C14 O2 C13 C5 -173.37(17) . . . . ?
C18 N1 C2 N2 1.2(2) . . . . ?
C18 N1 C2 C1 -178.29(19) . . . . ?
C18 N1 C32 C33 -99.5(2) . . . . ?
C18 N1 C32 C37 71.4(2) . . . . ?
C25 C20 C21 C30 -179.03(18) . . . . ?
C25 C20 C21 C22 2.6(3) . . . . ?
C25 C24 C23 C22 1.3(4) . . . . ?
C34 C33 C32 N1 170.30(17) . . . . ?
C34 C33 C32 C37 -0.4(3) . . . . ?
C19 N2 C2 N1 2.4(2) . . . . ?
C19 N2 C2 C1 -178.16(19) . . . . ?
C19 N2 C20 C21 72.2(2) . . . . ?
C19 N2 C20 C25 -97.4(2) . . . . ?
C43 C42 C33 C32 -140.18(19) . . . . ?
C43 C42 C33 C34 40.2(3) . . . . ?
C65 C63 C62 C61 -171.3(2) . . . . ?
C60 C59 C68 C67 52.5(3) . . . . ?
C60 C59 C68 C69 -70.8(3) . . . . ?
C68 C59 C60 C61 176.3(2) . . . . ?
C39 C37 C36 C35 178.8(2) . . . . ?
C30 C21 C22 C23 -178.7(2) . . . . ?
C62 C63 C65 C64 -53.1(3) . . . . ?
C62 C63 C65 C66 71.6(3) . . . . ?
C22 C21 C30 C31 -69.6(3) . . . . ?
C22 C21 C30 C29 54.3(3) . . . . ?
C27 C25 C24 C23 179.1(2) . . . . ?
C24 C25 C27 C26 -99.6(3) . . . . ?
C24 C25 C27 C28 131.4(2) . . . . ?
C41 C42 C33 C32 95.3(2) . . . . ?
C41 C42 C33 C34 -84.3(2) . . . . ?
C72 C72 C71 C70 -172.3(11) 3_655 . . . ?
